data_7219128
loop_
_publ_author_name
'Hern\'andez-Paredes, Javier'
'Olvera-Tapia, Ana L.'
'Arenas-Garc\'ia, Jenniffer I.'
'H\"opfl, Herbert'
'Morales-Rojas, Hugo'
'Herrera-Ruiz, Dea'
'Gonzaga-Morales, Ana I.'
'Rodr\'iguez-Fragoso, Lourdes'

_publ_section_title
;
 On molecular complexes derived from amino acids and nicotinamides in
 combination with boronic acids
;
_journal_issue 28
_journal_name_full CrystEngComm
_journal_page_first 5166
_journal_paper_doi 10.1039/C4CE01934B
_journal_volume 17
_journal_year 2015
_chemical_compound_source 'see text'
_chemical_formula_moiety 'C6 H6 B I O2, C5 H9 N O2'
_chemical_formula_sum 'C11 H15 B I N O4'
_chemical_formula_weight 362.95
_chemical_name_common 'cocrystal (II) of 4-iodophenylboronic acid with L-proline (1:1)'
_chemical_name_systematic ' ?'
_space_group_IT_number 19
_symmetry_cell_setting orthorhombic
_symmetry_Int_Tables_number 19
_symmetry_space_group_name_Hall 'P 2ac 2ab'
_symmetry_space_group_name_H-M 'P 21 21 21'
_audit_update_record
;
2014-12-09 deposited with the CCDC.
2014-12-17 downloaded from the CCDC.
;
_cell_angle_alpha 90
_cell_angle_beta 90
_cell_angle_gamma 90
_cell_formula_units_Z 4
_cell_length_a 26.560(11)
_cell_length_b 7.8526(34)
_cell_length_c 6.5921(28)
_cell_measurement_temperature 293
_cell_volume 1374.9(10)
_computing_cell_refinement Topas
_computing_data_reduction Topas
_computing_molecular_graphics 'Mercury 3.3.2'
_computing_publication_material 'GSAS, WINGX and Platon'
_computing_structure_refinement GSAS
_computing_structure_solution Topas
_diffrn_ambient_temperature 293
_diffrn_detector 'position sensitive detector'
_diffrn_detector_type LynxEye
_diffrn_measurement_device_type 'Bruker D8 ADVANCE'
_diffrn_radiation_monochromator 'Ge (111)'
_diffrn_radiation_type 'Cu K\a~1~'
_diffrn_radiation_wavelength 1.5406
_diffrn_source X-ray
_diffrn_source_type 'Bruker AXS'
_exptl_absorpt_coefficient_mu 18.366
_exptl_crystal_density_diffrn 1.753
_exptl_crystal_density_method 'Not Measured'
_exptl_crystal_recrystallization_method 'Solvent assisted grinding: water'
_pd_char_colour white
_pd_char_particle_morphology 'white powder (visual)'
_pd_instr_location ' ?'
_pd_meas_2theta_range_inc 0.019
_pd_meas_2theta_range_max 48.84969
_pd_meas_2theta_range_min 5.0
_pd_meas_number_of_points 2253
_pd_meas_scan_method cont
_pd_prep_temperature 293
_pd_proc_2theta_range_inc 0.019
_pd_proc_2theta_range_max 48.85039
_pd_proc_2theta_range_min 5.0007
_pd_proc_info_excluded_regions '31.6-31.8 and 45.3-45.6 impurity present'
_pd_proc_ls_background_function
;   GSAS Background function number 1 with 14 terms.
 Shifted Chebyshev function of 1st kind
      1:    692.740     2:   -403.135     3:    102.680     4:   -18.2640    
      5:    23.7502     6:   -59.3174     7:    45.8724     8:   -22.1376    
      9:    15.5991    10:    13.4833    11:   -6.03485    12:   -2.43802    
     13:   -3.67884    14:    10.3540 
;
_pd_proc_ls_peak_cutoff 0.00100
_pd_proc_ls_pref_orient_corr ' ?'
_pd_proc_ls_profile_function
;
CW Profile function number 3 with  19 terms
 Pseudovoigt profile coefficients as parameterized in
 P. Thompson, D.E. Cox & J.B. Hastings (1987). J. Appl. Cryst.,20,79-83.
 Asymmetry correction of L.W. Finger, D.E. Cox & A. P. Jephcoat (1994).
 J. Appl. Cryst.,27,892-900.
 Peak tails are ignored  where the intensity is below 0.0010 times the peak
   Aniso. broadening axis   0.0   0.0   1.0
;
_pd_proc_ls_prof_R_factor 0.0491
_pd_proc_ls_prof_wR_expected 0.0320
_pd_proc_ls_prof_wR_factor 0.0662
_pd_spec_mounting 'Packed between thin slides of cellophane'
_pd_spec_mount_mode transmission
_pd_spec_shape flat_sheet
_pd_spec_size_axial 10
_pd_spec_size_equat 10
_refine_ls_goodness_of_fit_all 2.09
_refine_ls_matrix_type full
_refine_ls_number_parameters 47
_refine_ls_number_restraints 0
_refine_ls_R_Fsqd_factor 0.06323
_refine_ls_shift/su_max 0.19
_refine_ls_shift/su_mean 0.02
_refine_ls_weighting_scheme sigma
_cod_data_source_file c4ce01934b2.cif
_cod_data_source_block ?
_cod_depositor_comments 'Adding full bibliography for 7219125--7219132.cif.'
_cod_original_cell_volume 1374.9(18)
_cod_database_code 7219128

loop_
_symmetry_equiv_pos_site_id
_symmetry_equiv_pos_as_xyz
1 x,y,z
2 1/2-x,-y,1/2+z
3 1/2+x,1/2-y,-z
4 -x,1/2+y,1/2-z

loop_
_atom_site_label
_atom_site_type_symbol
_atom_site_thermal_displace_type
_atom_site_fract_x
_atom_site_fract_y
_atom_site_fract_z
_atom_site_occupancy
_atom_site_U_iso_or_equiv
I1 I Uiso 0.77722(5) 0.7472(5) 0.8427(4) 1.000 0.053(3)
O1 O Uiso 0.5442(2) 1.0368(7) 0.335(2) 1.000 0.053(3)
O2 O Uiso 0.5805(2) 0.8585(16) 0.0703(13) 1.000 0.053(3)
C1 C Uiso 0.63010(15) 0.8936(8) 0.4007(13) 1.000 0.053(3)
C2 C Uiso 0.67190(14) 0.8040(12) 0.3214(7) 1.000 0.053(3)
C3 C Uiso 0.71407(10) 0.7661(10) 0.4417(5) 1.000 0.053(3)
O3 O Uiso 0.5301(2) 0.5726(19) 0.404(2) 1.000 0.053(3)
O4 O Uiso 0.48399(15) 0.4599(14) 0.6688(17) 1.000 0.053(3)
C4 C Uiso 0.71384(7) 0.8176(5) 0.6449(7) 1.000 0.053(3)
C5 C Uiso 0.67392(8) 0.9104(5) 0.7286(12) 1.000 0.053(3)
C6 C Uiso 0.63225(11) 0.9476(4) 0.6048(15) 1.000 0.053(3)
N1 N Uiso 0.5531(2) 0.525(2) 0.9531(19) 1.000 0.053(3)
B1 B Uiso 0.58271(19) 0.9301(11) 0.2661(16) 1.000 0.053(3)
C7 C Uiso 0.52437(16) 0.5282(13) 0.5919(19) 1.000 0.053(3)
C8 C Uiso 0.56875(16) 0.5557(15) 0.734(2) 1.000 0.053(3)
C9 C Uiso 0.61321(15) 0.4312(15) 0.692(2) 1.000 0.053(3)
C10 C Uiso 0.6303(3) 0.3720(19) 0.905(3) 1.000 0.053(3)
C11 C Uiso 0.5818(3) 0.370(3) 1.031(2) 1.000 0.053(3)
H1' H Uiso 0.5208(2) 1.0561(9) 0.253(2) 1.000 0.0650
H2 H Uiso 0.67170(17) 0.7691(16) 0.1866(6) 1.000 0.0650
H2' H Uiso 0.5595(3) 0.9010(18) -0.0104(16) 1.000 0.0650
H3 H Uiso 0.74097(10) 0.7060(12) 0.3865(4) 1.000 0.0650
H5 H Uiso 0.67417(7) 0.9446(7) 0.8637(13) 1.000 0.0650
H6 H Uiso 0.60495(12) 1.0063(4) 0.6588(18) 1.000 0.0650
H1A H Uiso 0.5211(2) 0.510(3) 0.9598(19) 1.000 0.0650
H1B H Uiso 0.5615(2) 0.613(3) 1.022(2) 1.000 0.0650
H8 H Uiso 0.5798(2) 0.6744(14) 0.723(3) 1.000 0.0650
H9A H Uiso 0.60187(14) 0.3358(16) 0.611(3) 1.000 0.0650
H9B H Uiso 0.63976(14) 0.4900(18) 0.619(2) 1.000 0.0650
H10A H Uiso 0.6461(3) 0.2606(19) 0.902(3) 1.000 0.0650
H10B H Uiso 0.6545(3) 0.451(2) 0.963(2) 1.000 0.0650
H11A H Uiso 0.5615(4) 0.270(3) 1.004(3) 1.000 0.0650
H11B H Uiso 0.5866(4) 0.382(4) 1.176(2) 1.000 0.0650

loop_
_atom_type_symbol
_atom_type_description
_atom_type_scat_dispersion_real
_atom_type_scat_dispersion_imag
_atom_type_scat_source
C C 0.0181 0.0091 ' International Tables Vol C Tables 4.2.6.8 and 6.1.1.4'
H H 0.0000 0.0000 ' International Tables Vol C Tables 4.2.6.8 and 6.1.1.4'
B B 0.0090 0.0039 ' International Tables Vol C Tables 4.2.6.8 and 6.1.1.4'
I I -0.3257 6.8362 ' International Tables Vol C Tables 4.2.6.8 and 6.1.1.4'
N N 0.0311 0.0180 ' International Tables Vol C Tables 4.2.6.8 and 6.1.1.4'
O O 0.0492 0.0322 ' International Tables Vol C Tables 4.2.6.8 and 6.1.1.4'

loop_
_audit_conform_dict_name
_audit_conform_dict_location
cif_core.dic ftp://ftp.iucr.org/pub/cif_core.dic
cif_pd.dic ftp://ftp.iucr.org/pub/cif_pd.dic

loop_
_geom_angle_atom_site_label_1
_geom_angle_atom_site_label_2
_geom_angle_atom_site_label_3
_geom_angle
_geom_angle_publ_flag
B1 O1 H1' 116.2(14) no
B1 O2 H2' 116.7(13) no
C2 C1 B1 120.8(7) yes
C6 C1 B1 121.2(5) yes
C2 C1 C6 118.0(5) no
C1 C2 C3 121.5(5) no
C2 C3 C4 118.4(4) no
I1 C4 C3 119.4(3) yes
C3 C4 C5 122.1(4) no
I1 C4 C5 118.5(4) yes
C4 C5 C6 118.4(6) no
C1 C6 C5 121.5(5) no
O2 B1 C1 118.6(6) yes
O1 B1 O2 120.4(8) yes
O1 B1 C1 120.9(9) yes
C8 N1 C11 108.0(9) yes
C1 C2 H2 119.7(7) no
C3 C2 H2 118.8(7) no
C4 C3 H3 121.6(3) no
C2 C3 H3 119.9(4) no
C4 C5 H5 121.5(5) no
C6 C5 H5 120.1(5) no
C1 C6 H6 118.8(9) no
C5 C6 H6 119.6(11) no
C8 N1 H1B 107.7(16) no
C11 N1 H1A 112(2) no
C8 N1 H1A 109.9(13) no
H1A N1 H1B 109.9(19) no
C11 N1 H1B 109.6(15) no
O3 C7 C8 117.4(7) yes
O3 C7 O4 125.4(9) yes
O4 C7 C8 117.2(11) yes
N1 C8 C7 110.5(6) yes
N1 C8 C9 106.0(9) yes
C7 C8 C9 112.9(10) no
C8 C9 C10 104.5(10) no
C9 C10 C11 104.4(8) no
N1 C11 C10 103.3(13) yes
N1 C8 H8 107.6(16) no
C7 C8 H8 108.8(13) no
C9 C8 H8 110.9(7) no
C8 C9 H9A 110.4(7) no
C8 C9 H9B 109.9(12) no
C10 C9 H9A 111.1(15) no
C10 C9 H9B 112.3(9) no
H9A C9 H9B 108.7(17) no
C9 C10 H10A 112(2) no
C9 C10 H10B 111.1(16) no
C11 C10 H10A 111.4(17) no
C11 C10 H10B 110.4(17) no
H10A C10 H10B 107.3(14) no
N1 C11 H11A 107.9(14) no
N1 C11 H11B 109(2) no
C10 C11 H11A 112.1(18) no
C10 C11 H11B 115.0(12) no
H11A C11 H11B 110(3) no

loop_
_geom_bond_atom_site_label_1
_geom_bond_atom_site_label_2
_geom_bond_distance
_geom_bond_publ_flag
I1 C4 2.200(4) yes
O1 B1 1.398(10) yes
O2 B1 1.409(14) yes
O1 H1' 0.838(13) no
O2 H2' 0.840(13) no
C1 B1 1.566(9) yes
C1 C2 1.415(8) no
C1 C6 1.412(13) no
C2 C3 1.404(6) no
O3 C7 1.296(18) yes
C3 C4 1.399(6) no
C4 C5 1.400(5) no
O4 C7 1.302(10) yes
C5 C6 1.406(8) no
N1 C11 1.53(2) yes
N1 C8 1.522(18) yes
C2 H2 0.930(7) no
C3 H3 0.930(7) no
C5 H5 0.930(11) no
C6 H6 0.930(7) no
N1 H1A 0.859(8) no
N1 H1B 0.86(2) no
C7 C8 1.521(12) no
C8 C9 1.558(12) no
C9 C10 1.55(2) no
C10 C11 1.533(16) no
C8 H8 0.980(16) no
C9 H9A 0.968(19) no
C9 H9B 0.971(13) no
C10 H10A 0.97(2) no
C10 H10B 0.972(18) no
C11 H11A 0.97(3) no
C11 H11B 0.969(19) no

loop_
_geom_hbond_atom_site_label_D
_geom_hbond_atom_site_label_H
_geom_hbond_atom_site_label_A
_geom_hbond_distance_DH
_geom_hbond_distance_HA
_geom_hbond_distance_DA
_geom_hbond_angle_DHA
_geom_hbond_site_symmetry_A
_geom_hbond_publ_flag
O1 H1' O3 0.838(13) 1.708(13) 2.541(13) 173.0(10) 4_655 yes
N1 H1A O4 0.859(8) 2.192(16) 2.673(13) 115.1(13) 1_555 yes
N1 H1A O1 0.859(8) 2.210(13) 2.939(11) 142.7(15) 4_646 yes
N1 H1B O2 0.86(2) 2.02(3) 2.826(19) 156.9(17) 1_556 yes
O2 H2' O4 0.840(13) 1.624(13) 2.460(12) 173.0(16) 4_655 yes
C11 H11B O3 0.969(19) 2.60(2) 3.24(2) 123.4(18) 1_556 yes

loop_
_geom_torsion_atom_site_label_1
_geom_torsion_atom_site_label_2
_geom_torsion_atom_site_label_3
_geom_torsion_atom_site_label_4
_geom_torsion
_geom_torsion_publ_flag
C6 C1 C2 C3 1.3(11) no
B1 C1 C2 C3 -178.2(7) no
C2 C1 C6 C5 -1.6(8) no
B1 C1 C6 C5 177.8(5) no
C2 C1 B1 O1 -171.8(7) no
C2 C1 B1 O2 5.8(11) no
C6 C1 B1 O1 8.8(10) no
C6 C1 B1 O2 -173.7(7) no
C1 C2 C3 C4 0.7(11) no
C2 C3 C4 I1 176.4(5) no
C2 C3 C4 C5 -2.4(9) no
I1 C4 C5 C6 -176.7(3) no
C3 C4 C5 C6 2.0(6) no
C4 C5 C6 C1 0.0(6) no
C8 N1 C11 C10 28.1(14) no
C11 N1 C8 C7 114.8(10) no
C11 N1 C8 C9 -7.9(12) no
O3 C7 C8 N1 170.6(12) no
O3 C7 C8 C9 -70.8(14) no
O4 C7 C8 N1 -10.3(14) no
O4 C7 C8 C9 108.3(11) no
N1 C8 C9 C10 -15.3(10) no
C7 C8 C9 C10 -136.4(10) no
C8 C9 C10 C11 32.8(14) no
C9 C10 C11 N1 -37.4(15) no
